data_2104356
loop_
_publ_author_name
'Rathore, R. S.'
'Reddy, B. Palakshi'
'Vijayakumar, V.'
'Ragavan, R. Venkat'
'Narasimhamurthy, T.'

_publ_section_title
;
 Hantzsch 1,4-dihydropyridine esters and analogs: candidates for
 generating reproducible one-dimensional packing motifs
;
_journal_coeditor_code EB5001
_journal_issue 3
_journal_name_full 'Acta Crystallographica Section B'
_journal_page_first 375
_journal_page_last 381
_journal_paper_doi 10.1107/S0108768109004832
_journal_volume 65
_journal_year 2009
_chemical_formula_moiety 'C17 H18 N2 O4'
_chemical_formula_sum 'C17 H18 N2 O4'
_chemical_formula_weight 314.33
_chemical_melting_point 483
_chemical_name_common 'Hantzsch 1,4-dihydropyridine ester analog'
_chemical_name_systematic
;
3, 5-diacetyl-2, 6-dimethyl -1, 4 dihydro-4-(3-nitrophenyl)-3, 5-pyridine
;
_space_group_IT_number 14
_symmetry_cell_setting monoclinic
_symmetry_space_group_name_Hall '-P 2yn'
_symmetry_space_group_name_H-M 'P 1 21/n 1'
_atom_sites_solution_hydrogens geom
_atom_sites_solution_primary direct
_atom_sites_solution_secondary difmap
_cell_angle_alpha 90.00
_cell_angle_beta 104.606(2)
_cell_angle_gamma 90.00
_cell_formula_units_Z 4
_cell_length_a 8.8420(7)
_cell_length_b 16.0785(14)
_cell_length_c 11.2188(10)
_cell_measurement_reflns_used 1601
_cell_measurement_temperature 294(2)
_cell_measurement_theta_max 19.1
_cell_measurement_theta_min 2.3
_cell_volume 1543.4(2)
_computing_cell_refinement 'SAINT-Plus (Bruker, 2003)'
_computing_data_collection 'SMART (Bruker, 2003)'
_computing_data_reduction SAINT-Plus
_computing_molecular_graphics 'ORTEP-III (Farrugia, 1997), PLATON (Spek, 2003)'
_computing_publication_material 'SHELXL97 and PLATON'
_computing_structure_refinement 'SHELXL97 (Sheldrick, 1997)'
_computing_structure_solution 'SHELXTL (Bruker, 2003) '
_diffrn_ambient_temperature 294(2)
_diffrn_measured_fraction_theta_full 1.000
_diffrn_measured_fraction_theta_max 1.000
_diffrn_measurement_device_type 'Bruker SMART CCD area-detector'
_diffrn_measurement_method '\f and \w-scans'
_diffrn_radiation_monochromator graphite
_diffrn_radiation_source 'fine-focus sealed tube'
_diffrn_radiation_type MoK\a
_diffrn_radiation_wavelength 0.71073
_diffrn_reflns_av_R_equivalents 0.0497
_diffrn_reflns_av_sigmaI/netI 0.0525
_diffrn_reflns_limit_h_max 9
_diffrn_reflns_limit_h_min -10
_diffrn_reflns_limit_k_max 19
_diffrn_reflns_limit_k_min -19
_diffrn_reflns_limit_l_max 13
_diffrn_reflns_limit_l_min -13
_diffrn_reflns_number 11818
_diffrn_reflns_theta_full 25.00
_diffrn_reflns_theta_max 25.99
_diffrn_reflns_theta_min 2.26
_exptl_absorpt_coefficient_mu 0.097
_exptl_absorpt_correction_T_max 0.986
_exptl_absorpt_correction_T_min 0.908
_exptl_absorpt_correction_type multi-scan
_exptl_absorpt_process_details '(SADABS; Sheldrick, 2003)'
_exptl_crystal_colour 'pale yellow'
_exptl_crystal_density_diffrn 1.353
_exptl_crystal_density_method 'not measured'
_exptl_crystal_description needle
_exptl_crystal_F_000 664
_exptl_crystal_size_max 0.25
_exptl_crystal_size_mid 0.18
_exptl_crystal_size_min 0.11
_refine_diff_density_max 0.170
_refine_diff_density_min -0.171
_refine_ls_extinction_method none
_refine_ls_goodness_of_fit_ref 1.107
_refine_ls_hydrogen_treatment constr
_refine_ls_matrix_type full
_refine_ls_number_parameters 212
_refine_ls_number_reflns 3025
_refine_ls_number_restraints 0
_refine_ls_restrained_S_all 1.107
_refine_ls_R_factor_all 0.1063
_refine_ls_R_factor_gt 0.0646
_refine_ls_shift/su_max 0.000
_refine_ls_shift/su_mean 0.000
_refine_ls_structure_factor_coef Fsqd
_refine_ls_weighting_details 'calc w=1/[\s^2^(Fo^2^)+(0.0354P)^2^+0.4210P] where P=(Fo^2^+2Fc^2^)/3'
_refine_ls_weighting_scheme calc
_refine_ls_wR_factor_gt 0.1118
_refine_ls_wR_factor_ref 0.1264
_reflns_number_gt 2030
_reflns_number_total 3025
_reflns_threshold_expression >2\s(I)
_cod_data_source_file eb5001.cif
_cod_data_source_block III
_cod_original_sg_symbol_H-M P21/n
_cod_database_code 2104356

loop_
_symmetry_equiv_pos_as_xyz
'x, y, z'
'-x+1/2, y+1/2, -z+1/2'
'-x, -y, -z'
'x+1/2, -y+1/2, z+1/2'

loop_
_atom_site_type_symbol
_atom_site_label
_atom_site_fract_x
_atom_site_fract_y
_atom_site_fract_z
_atom_site_U_iso_or_equiv
_atom_site_adp_type
_atom_site_calc_flag
_atom_site_refinement_flags
_atom_site_occupancy
_atom_site_disorder_assembly
_atom_site_disorder_group
O O1 0.4112(2) 0.12566(11) 0.16606(15) 0.0564(5) Uani d . 1 . .
O O2 0.5779(2) 0.36297(11) -0.00143(16) 0.0659(6) Uani d . 1 . .
O O3 0.6369(3) 0.12095(16) -0.22215(19) 0.0897(8) Uani d . 1 . .
O O4 0.8667(3) 0.06884(16) -0.1976(2) 0.0985(8) Uani d . 1 . .
N N1 0.7526(2) 0.31151(13) 0.42101(17) 0.0442(5) Uani d . 1 . .
H H1 0.8169 0.3220 0.4908 0.053 Uiso calc R 1 . .
N N2 0.7685(4) 0.10566(16) -0.1587(2) 0.0658(7) Uani d . 1 . .
C C2 0.6619(3) 0.24154(15) 0.4126(2) 0.0402(6) Uani d . 1 . .
C C3 0.5843(3) 0.21367(14) 0.2991(2) 0.0363(6) Uani d . 1 . .
C C4 0.6194(3) 0.25303(14) 0.1858(2) 0.0360(6) Uani d . 1 . .
H H4 0.5212 0.2546 0.1214 0.043 Uiso calc R 1 . .
C C5 0.6768(3) 0.34194(14) 0.2089(2) 0.0362(6) Uani d . 1 . .
C C6 0.7481(3) 0.36661(15) 0.3249(2) 0.0399(6) Uani d . 1 . .
C C7 0.6660(3) 0.20488(17) 0.5371(2) 0.0554(7) Uani d . 1 . .
H H7A 0.5622 0.2039 0.5489 0.083 Uiso calc R 1 . .
H H7B 0.7321 0.2382 0.6003 0.083 Uiso calc R 1 . .
H H7C 0.7063 0.1492 0.5415 0.083 Uiso calc R 1 . .
C C8 0.8227(3) 0.44876(17) 0.3697(2) 0.0592(8) Uani d . 1 . .
H H8A 0.9047 0.4603 0.3299 0.089 Uiso calc R 1 . .
H H8B 0.8656 0.4464 0.4572 0.089 Uiso calc R 1 . .
H H8C 0.7455 0.4920 0.3505 0.089 Uiso calc R 1 . .
C C9 0.4705(3) 0.14626(15) 0.2741(2) 0.0415(6) Uani d . 1 . .
C C10 0.4149(3) 0.10003(18) 0.3718(2) 0.0583(8) Uani d . 1 . .
H H10A 0.3481 0.0550 0.3347 0.087 Uiso calc R 1 . .
H H10B 0.3577 0.1373 0.4112 0.087 Uiso calc R 1 . .
H H10C 0.5033 0.0783 0.4319 0.087 Uiso calc R 1 . .
C C11 0.6493(3) 0.39327(15) 0.0967(2) 0.0445(6) Uani d . 1 . .
C C12 0.7071(4) 0.48069(17) 0.0954(3) 0.0714(9) Uani d . 1 . .
H H12A 0.6862 0.5002 0.0120 0.107 Uiso calc R 1 . .
H H12B 0.8176 0.4822 0.1320 0.107 Uiso calc R 1 . .
H H12C 0.6545 0.5157 0.1415 0.107 Uiso calc R 1 . .
C C13 0.7352(3) 0.20074(14) 0.1369(2) 0.0356(6) Uani d . 1 . .
C C14 0.7014(3) 0.17810(15) 0.0138(2) 0.0415(6) Uani d . 1 . .
H H14 0.6073 0.1938 -0.0398 0.050 Uiso calc R 1 . .
C C15 0.8090(3) 0.13189(15) -0.0284(2) 0.0448(6) Uani d . 1 . .
C C16 0.9500(3) 0.10816(16) 0.0470(3) 0.0559(7) Uani d . 1 . .
H H16 1.0214 0.0777 0.0165 0.067 Uiso calc R 1 . .
C C17 0.9828(3) 0.13075(17) 0.1692(3) 0.0568(8) Uani d . 1 . .
H H17 1.0774 0.1152 0.2223 0.068 Uiso calc R 1 . .
C C18 0.8766(3) 0.17614(16) 0.2135(2) 0.0461(6) Uani d . 1 . .
H H18 0.9003 0.1905 0.2965 0.055 Uiso calc R 1 . .

loop_
_atom_site_aniso_label
_atom_site_aniso_U_11
_atom_site_aniso_U_22
_atom_site_aniso_U_33
_atom_site_aniso_U_12
_atom_site_aniso_U_13
_atom_site_aniso_U_23
O1 0.0661(13) 0.0555(12) 0.0409(11) -0.0167(10) 0.0010(9) 0.0038(8)
O2 0.0956(16) 0.0526(12) 0.0409(11) -0.0044(11) 0.0010(10) 0.0094(9)
O3 0.114(2) 0.112(2) 0.0429(13) 0.0063(17) 0.0195(13) -0.0081(13)
O4 0.125(2) 0.1047(19) 0.0852(17) 0.0079(17) 0.0618(16) -0.0292(14)
N1 0.0480(13) 0.0464(13) 0.0338(11) -0.0020(11) 0.0022(9) -0.0009(9)
N2 0.096(2) 0.0589(17) 0.0523(16) -0.0068(16) 0.0374(16) -0.0055(13)
C2 0.0425(15) 0.0439(15) 0.0359(14) 0.0035(12) 0.0125(11) 0.0024(11)
C3 0.0369(14) 0.0395(14) 0.0330(12) 0.0047(11) 0.0095(10) 0.0040(10)
C4 0.0362(13) 0.0383(13) 0.0311(12) 0.0011(11) 0.0044(10) 0.0034(10)
C5 0.0384(14) 0.0359(13) 0.0345(13) 0.0049(11) 0.0096(10) 0.0012(10)
C6 0.0398(14) 0.0385(14) 0.0417(14) 0.0057(11) 0.0108(11) -0.0007(11)
C7 0.0681(19) 0.0609(18) 0.0358(14) -0.0034(15) 0.0106(13) 0.0020(13)
C8 0.072(2) 0.0476(17) 0.0541(16) -0.0052(15) 0.0086(15) -0.0087(13)
C9 0.0409(15) 0.0438(15) 0.0388(14) 0.0055(12) 0.0084(11) 0.0062(12)
C10 0.0551(18) 0.0672(19) 0.0529(17) -0.0136(15) 0.0143(14) 0.0102(14)
C11 0.0486(16) 0.0414(15) 0.0435(15) 0.0074(13) 0.0116(12) 0.0033(12)
C12 0.103(3) 0.0469(18) 0.0615(19) -0.0067(17) 0.0160(18) 0.0099(15)
C13 0.0415(14) 0.0302(13) 0.0361(13) -0.0035(11) 0.0114(11) 0.0035(10)
C14 0.0492(16) 0.0393(14) 0.0370(14) -0.0019(12) 0.0128(12) 0.0050(11)
C15 0.0596(18) 0.0370(14) 0.0452(15) -0.0060(13) 0.0267(14) -0.0020(12)
C16 0.0516(18) 0.0461(16) 0.079(2) -0.0010(14) 0.0326(16) -0.0067(15)
C17 0.0434(16) 0.0546(18) 0.070(2) 0.0047(14) 0.0102(14) -0.0037(15)
C18 0.0436(15) 0.0472(15) 0.0446(15) 0.0011(13) 0.0057(12) -0.0026(12)

loop_
_atom_type_symbol
_atom_type_description
_atom_type_scat_dispersion_real
_atom_type_scat_dispersion_imag
_atom_type_scat_source
C C 0.0033 0.0016 'International Tables Vol C Tables 4.2.6.8 and 6.1.1.4'
H H 0.0000 0.0000 'International Tables Vol C Tables 4.2.6.8 and 6.1.1.4'
N N 0.0061 0.0033 'International Tables Vol C Tables 4.2.6.8 and 6.1.1.4'
O O 0.0106 0.0060 'International Tables Vol C Tables 4.2.6.8 and 6.1.1.4'

loop_
_geom_angle_atom_site_label_1
_geom_angle_atom_site_label_2
_geom_angle_atom_site_label_3
_geom_angle_site_symmetry_1
_geom_angle_site_symmetry_3
_geom_angle
_geom_angle_publ_flag
C2 N1 C6 . . 124.6(2) ?
C2 N1 H1 . . 117.7 ?
C6 N1 H1 . . 117.7 ?
O4 N2 O3 . . 123.1(3) ?
O4 N2 C15 . . 118.5(3) ?
O3 N2 C15 . . 118.4(3) ?
C3 C2 N1 . . 118.9(2) ?
C3 C2 C7 . . 128.8(2) ?
N1 C2 C7 . . 112.3(2) ?
C2 C3 C9 . . 125.9(2) ?
C2 C3 C4 . . 119.0(2) ?
C9 C3 C4 . . 115.1(2) ?
C5 C4 C3 . . 112.33(19) ?
C5 C4 C13 . . 110.70(19) ?
C3 C4 C13 . . 111.53(18) ?
C5 C4 H4 . . 107.3 ?
C3 C4 H4 . . 107.3 ?
C13 C4 H4 . . 107.3 ?
C6 C5 C11 . . 126.4(2) ?
C6 C5 C4 . . 119.6(2) ?
C11 C5 C4 . . 114.0(2) ?
C5 C6 N1 . . 118.3(2) ?
C5 C6 C8 . . 129.5(2) ?
N1 C6 C8 . . 112.1(2) ?
C2 C7 H7A . . 109.5 ?
C2 C7 H7B . . 109.5 ?
H7A C7 H7B . . 109.5 ?
C2 C7 H7C . . 109.5 ?
H7A C7 H7C . . 109.5 ?
H7B C7 H7C . . 109.5 ?
C6 C8 H8A . . 109.5 ?
C6 C8 H8B . . 109.5 ?
H8A C8 H8B . . 109.5 ?
C6 C8 H8C . . 109.5 ?
H8A C8 H8C . . 109.5 ?
H8B C8 H8C . . 109.5 ?
O1 C9 C3 . . 119.3(2) ?
O1 C9 C10 . . 116.4(2) ?
C3 C9 C10 . . 124.3(2) ?
C9 C10 H10A . . 109.5 ?
C9 C10 H10B . . 109.5 ?
H10A C10 H10B . . 109.5 ?
C9 C10 H10C . . 109.5 ?
H10A C10 H10C . . 109.5 ?
H10B C10 H10C . . 109.5 ?
O2 C11 C5 . . 118.8(2) ?
O2 C11 C12 . . 117.7(2) ?
C5 C11 C12 . . 123.4(2) ?
C11 C12 H12A . . 109.5 ?
C11 C12 H12B . . 109.5 ?
H12A C12 H12B . . 109.5 ?
C11 C12 H12C . . 109.5 ?
H12A C12 H12C . . 109.5 ?
H12B C12 H12C . . 109.5 ?
C18 C13 C14 . . 118.5(2) ?
C18 C13 C4 . . 121.1(2) ?
C14 C13 C4 . . 120.4(2) ?
C15 C14 C13 . . 119.3(2) ?
C15 C14 H14 . . 120.4 ?
C13 C14 H14 . . 120.4 ?
C16 C15 C14 . . 122.3(2) ?
C16 C15 N2 . . 119.2(3) ?
C14 C15 N2 . . 118.5(3) ?
C15 C16 C17 . . 118.1(3) ?
C15 C16 H16 . . 121.0 ?
C17 C16 H16 . . 121.0 ?
C16 C17 C18 . . 120.5(3) ?
C16 C17 H17 . . 119.7 ?
C18 C17 H17 . . 119.7 ?
C17 C18 C13 . . 121.2(2) ?
C17 C18 H18 . . 119.4 ?
C13 C18 H18 . . 119.4 ?

loop_
_geom_bond_atom_site_label_1
_geom_bond_atom_site_label_2
_geom_bond_site_symmetry_2
_geom_bond_distance
_geom_bond_publ_flag
O1 C9 . 1.238(3) ?
O2 C11 . 1.224(3) ?
O3 N2 . 1.226(3) ?
O4 N2 . 1.219(3) ?
N1 C2 . 1.371(3) ?
N1 C6 . 1.388(3) ?
N1 H1 . 0.8600 ?
N2 C15 . 1.476(3) ?
C2 C3 . 1.361(3) ?
C2 C7 . 1.508(3) ?
C3 C9 . 1.458(3) ?
C3 C4 . 1.520(3) ?
C4 C5 . 1.517(3) ?
C4 C13 . 1.529(3) ?
C4 H4 . 0.9800 ?
C5 C6 . 1.354(3) ?
C5 C11 . 1.473(3) ?
C6 C8 . 1.505(3) ?
C7 H7A . 0.9600 ?
C7 H7B . 0.9600 ?
C7 H7C . 0.9600 ?
C8 H8A . 0.9600 ?
C8 H8B . 0.9600 ?
C8 H8C . 0.9600 ?
C9 C10 . 1.506(3) ?
C10 H10A . 0.9600 ?
C10 H10B . 0.9600 ?
C10 H10C . 0.9600 ?
C11 C12 . 1.497(4) ?
C12 H12A . 0.9600 ?
C12 H12B . 0.9600 ?
C12 H12C . 0.9600 ?
C13 C18 . 1.384(3) ?
C13 C14 . 1.387(3) ?
C14 C15 . 1.382(3) ?
C14 H14 . 0.9300 ?
C15 C16 . 1.373(4) ?
C16 C17 . 1.376(4) ?
C16 H16 . 0.9300 ?
C17 C18 . 1.377(3) ?
C17 H17 . 0.9300 ?
C18 H18 . 0.9300 ?

loop_
_geom_hbond_atom_site_label_D
_geom_hbond_atom_site_label_H
_geom_hbond_atom_site_label_A
_geom_hbond_site_symmetry_A
_geom_hbond_distance_DH
_geom_hbond_distance_HA
_geom_hbond_distance_DA
_geom_hbond_angle_DHA
_geom_hbond_publ_flag
N1 H1 O1 4_555 0.86 2.11 2.933(3) 160 y
C18 H18 O2 4_555 0.93 2.56 3.305(3) 137 y

loop_
_geom_torsion_atom_site_label_1
_geom_torsion_atom_site_label_2
_geom_torsion_atom_site_label_3
_geom_torsion_atom_site_label_4
_geom_torsion_site_symmetry_1
_geom_torsion_site_symmetry_2
_geom_torsion_site_symmetry_3
_geom_torsion_site_symmetry_4
_geom_torsion
_geom_torsion_publ_flag
C6 N1 C2 C3 . . . . 13.8(4) y
C6 N1 C2 C7 . . . . -167.2(2) ?
N1 C2 C3 C9 . . . . -172.9(2) ?
C7 C2 C3 C9 . . . . 8.3(4) ?
N1 C2 C3 C4 . . . . 8.9(3) y
C7 C2 C3 C4 . . . . -169.9(2) ?
C2 C3 C4 C5 . . . . -26.9(3) y
C9 C3 C4 C5 . . . . 154.7(2) ?
C2 C3 C4 C13 . . . . 98.1(2) y
C9 C3 C4 C13 . . . . -80.3(2) ?
C3 C4 C5 C6 . . . . 25.5(3) y
C13 C4 C5 C6 . . . . -99.9(2) ?
C3 C4 C5 C11 . . . . -155.4(2) ?
C13 C4 C5 C11 . . . . 79.2(2) ?
C11 C5 C6 N1 . . . . 174.9(2) ?
C4 C5 C6 N1 . . . . -6.2(3) y
C11 C5 C6 C8 . . . . -2.9(4) ?
C4 C5 C6 C8 . . . . 176.0(2) ?
C2 N1 C6 C5 . . . . -15.3(4) y
C2 N1 C6 C8 . . . . 162.9(2) ?
C2 C3 C9 O1 . . . . -178.2(2) y
C4 C3 C9 O1 . . . . 0.1(3) ?
C2 C3 C9 C10 . . . . 3.5(4) y
C4 C3 C9 C10 . . . . -178.2(2) ?
C6 C5 C11 O2 . . . . -177.4(2) y
C4 C5 C11 O2 . . . . 3.7(3) ?
C6 C5 C11 C12 . . . . 3.9(4) y
C4 C5 C11 C12 . . . . -175.0(2) ?
C5 C4 C13 C18 . . . . 73.3(3) ?
C3 C4 C13 C18 . . . . -52.5(3) ?
C5 C4 C13 C14 . . . . -105.6(2) ?
C3 C4 C13 C14 . . . . 128.6(2) y
C18 C13 C14 C15 . . . . 0.1(3) ?
C4 C13 C14 C15 . . . . 179.0(2) ?
C13 C14 C15 C16 . . . . -0.8(4) ?
C13 C14 C15 N2 . . . . 177.7(2) ?
O4 N2 C15 C16 . . . . -5.4(4) ?
O3 N2 C15 C16 . . . . 173.6(3) ?
O4 N2 C15 C14 . . . . 176.0(2) ?
O3 N2 C15 C14 . . . . -4.9(4) y
C14 C15 C16 C17 . . . . 0.9(4) ?
N2 C15 C16 C17 . . . . -177.6(2) ?
C15 C16 C17 C18 . . . . -0.2(4) ?
C16 C17 C18 C13 . . . . -0.4(4) ?
C14 C13 C18 C17 . . . . 0.5(4) ?
C4 C13 C18 C17 . . . . -178.4(2) ?

loop_
_cod_related_entry_id
_cod_related_entry_database
_cod_related_entry_code
1 ChemSpider 254625
